data_4503615
loop_
_publ_author_name
'Kwon, Soon Sik'
'Cha, Moon Soon'
'Lee, Ji Eun'
'Lee, Shim Sung'
'Jung, Ok-Sang'

_publ_section_title
;
 Subtle Ligand Effects on the Formation and Behavior of Inorganic
 Guest&#x2212;Organic Host Supramolecular System
;
_journal_issue 7
_journal_name_full 'Crystal Growth &amp; Design'
_journal_page_first 2073
_journal_paper_doi 10.1021/cg800140s
_journal_volume 8
_journal_year 2008
_chemical_formula_sum 'C56 H44 N6 O26 Pd'
_chemical_formula_weight 1323.37
_chemical_name_systematic
; 
 ? 
;
_space_group_IT_number 2
_symmetry_cell_setting triclinic
_symmetry_space_group_name_Hall '-P 1'
_symmetry_space_group_name_H-M 'P -1'
_atom_sites_solution_hydrogens geom
_atom_sites_solution_primary direct
_atom_sites_solution_secondary difmap
_audit_creation_method SHELXTL
_cell_angle_alpha 107.9110(10)
_cell_angle_beta 103.2170(10)
_cell_angle_gamma 95.3120(10)
_cell_formula_units_Z 1
_cell_length_a 7.6227(5)
_cell_length_b 12.3715(7)
_cell_length_c 15.6036(9)
_cell_measurement_reflns_used 5335
_cell_measurement_temperature 173(2)
_cell_measurement_theta_max 28.28
_cell_measurement_theta_min 2.61
_cell_volume 1341.84(14)
_computing_cell_refinement 'Bruker SMART'
_computing_data_collection 'Bruker SMART'
_computing_data_reduction 'Bruker SAINT'
_computing_molecular_graphics 'Bruker SHELXTL'
_computing_publication_material 'Bruker SHELXTL'
_computing_structure_refinement 'Bruker SHELXTL'
_computing_structure_solution 'Bruker SHELXTL'
_diffrn_ambient_temperature 173(2)
_diffrn_measured_fraction_theta_full 0.983
_diffrn_measured_fraction_theta_max 0.983
_diffrn_measurement_device_type 'CCD area detector'
_diffrn_measurement_method 'phi and omega scans'
_diffrn_radiation_monochromator graphite
_diffrn_radiation_source 'fine-focus sealed tube'
_diffrn_radiation_type MoK\a
_diffrn_radiation_wavelength 0.71073
_diffrn_reflns_av_R_equivalents 0.0133
_diffrn_reflns_av_sigmaI/netI 0.0182
_diffrn_reflns_limit_h_max 9
_diffrn_reflns_limit_h_min -9
_diffrn_reflns_limit_k_max 15
_diffrn_reflns_limit_k_min -15
_diffrn_reflns_limit_l_max 19
_diffrn_reflns_limit_l_min -19
_diffrn_reflns_number 11642
_diffrn_reflns_theta_full 27.00
_diffrn_reflns_theta_max 27.00
_diffrn_reflns_theta_min 2.61
_exptl_absorpt_coefficient_mu 0.447
_exptl_absorpt_correction_type 'Empirical SADABS'
_exptl_absorpt_process_details
;
Ratio of minimum to maximum apparent transmission:  0.894391
;
_exptl_crystal_colour yellow
_exptl_crystal_density_diffrn 1.638
_exptl_crystal_density_method 'not measured'
_exptl_crystal_description block
_exptl_crystal_F_000 676
_exptl_crystal_size_max 0.60
_exptl_crystal_size_mid 0.60
_exptl_crystal_size_min 0.40
_refine_diff_density_max 0.435
_refine_diff_density_min -0.728
_refine_diff_density_rms 0.063
_refine_ls_extinction_method none
_refine_ls_goodness_of_fit_ref 1.156
_refine_ls_hydrogen_treatment constr
_refine_ls_matrix_type full
_refine_ls_number_parameters 408
_refine_ls_number_reflns 5750
_refine_ls_number_restraints 0
_refine_ls_restrained_S_all 1.156
_refine_ls_R_factor_all 0.0270
_refine_ls_R_factor_gt 0.0264
_refine_ls_shift/su_max 0.000
_refine_ls_shift/su_mean 0.000
_refine_ls_structure_factor_coef Fsqd
_refine_ls_weighting_details 'calc w=1/[\s^2^(Fo^2^)+(0.0269P)^2^+0.9627P] where P=(Fo^2^+2Fc^2^)/3'
_refine_ls_weighting_scheme calc
_refine_ls_wR_factor_gt 0.0683
_refine_ls_wR_factor_ref 0.0686
_reflns_number_gt 5637
_reflns_number_total 5750
_reflns_threshold_expression >2sigma(I)
_cod_data_source_file cg800140s-file002.cif
_cod_data_source_block Pd(dpa)2(H2tma)2(H3tma)2(H2O)2
_cod_depositor_comments
;
The following automatic conversions were performed:

'_symmetry_cell_setting' value 'Triclinic' changed to 'triclinic'
according to /home/saulius/struct/CIF-dictionaries/cif_core.dic
dictionary named 'cif_core.dic' version 2.4.1 from 2010-06-29.

Automatic conversion script
Id: cif_fix_values 1715 2011-07-08 13:25:40Z adriana 
;
_cod_original_sg_symbol_H-M P-1
_cod_database_code 4503615

loop_
_symmetry_equiv_pos_as_xyz
'x, y, z'
'-x, -y, -z'

loop_
_atom_site_label
_atom_site_type_symbol
_atom_site_fract_x
_atom_site_fract_y
_atom_site_fract_z
_atom_site_U_iso_or_equiv
_atom_site_adp_type
_atom_site_occupancy
_atom_site_symmetry_multiplicity
_atom_site_calc_flag
_atom_site_refinement_flags
Pd1 Pd 0.5000 1.0000 0.5000 0.01575(6) Uani 1 2 d S
O1 O 0.91447(19) 0.04276(11) 0.20089(8) 0.0263(3) Uani 1 1 d .
O2 O 0.8368(2) 0.01841(11) 0.04860(8) 0.0284(3) Uani 1 1 d .
H2 H 0.8436 -0.0507 0.0432 0.034 Uiso 1 1 calc R
O3 O 0.6874(2) 0.35735(12) -0.05452(9) 0.0336(3) Uani 1 1 d .
O4 O 0.7945(2) 0.52712(11) 0.06037(9) 0.0318(3) Uani 1 1 d .
H4 H 0.7829 0.5524 0.0156 0.038 Uiso 1 1 calc R
O5 O 0.7088(2) 0.53712(12) 0.36247(9) 0.0382(4) Uani 1 1 d .
H5 H 0.6975 0.5683 0.4165 0.046 Uiso 1 1 calc R
O6 O 0.80178(19) 0.40348(11) 0.42275(8) 0.0275(3) Uani 1 1 d .
O7 O 0.42762(19) 0.97674(12) -0.31113(9) 0.0275(3) Uani 1 1 d .
O8 O 0.5111(2) 1.03980(11) -0.15434(9) 0.0291(3) Uani 1 1 d .
H8 H 0.4580 1.0945 -0.1607 0.035 Uiso 1 1 calc R
O9 O 0.8127(2) 0.79635(11) 0.01750(8) 0.0264(3) Uani 1 1 d .
O10 O 0.7796(2) 0.61106(11) -0.06982(9) 0.0334(3) Uani 1 1 d .
O11 O 0.77873(19) 0.52508(11) -0.40522(8) 0.0269(3) Uani 1 1 d .
H11 H 0.7870 0.4895 -0.4591 0.032 Uiso 1 1 calc R
O12 O 0.6487(2) 0.63858(12) -0.47830(9) 0.0315(3) Uani 1 1 d .
O13W O 0.6486(2) -0.21520(12) 0.15916(9) 0.0307(3) Uani 1 1 d .
H13A H 0.7105 -0.2205 0.1232 0.037 Uiso 1 1 d R
H13B H 0.5566 -0.2714 0.1305 0.037 Uiso 1 1 d R
N1 N 0.3375(2) 0.86405(12) 0.39306(10) 0.0199(3) Uani 1 1 d .
N2 N 0.1585(2) 0.98849(14) 0.34172(10) 0.0239(3) Uani 1 1 d .
H2A H 0.1267 1.0119 0.2934 0.029 Uiso 1 1 calc R
N3 N 0.27184(19) 1.06996(12) 0.50639(10) 0.0194(3) Uani 1 1 d .
C1 C 0.3715(3) 0.75482(15) 0.38030(13) 0.0259(4) Uani 1 1 d .
H1A H 0.4514 0.7401 0.4303 0.031 Uiso 1 1 calc R
C2 C 0.2950(3) 0.66581(17) 0.29830(15) 0.0339(4) Uani 1 1 d .
H2B H 0.3208 0.5904 0.2915 0.041 Uiso 1 1 calc R
C3 C 0.1784(3) 0.68739(18) 0.22472(14) 0.0345(5) Uani 1 1 d .
H3A H 0.1287 0.6277 0.1660 0.041 Uiso 1 1 calc R
C4 C 0.1363(3) 0.79552(18) 0.23797(13) 0.0298(4) Uani 1 1 d .
H4A H 0.0555 0.8113 0.1889 0.036 Uiso 1 1 calc R
C5 C 0.2141(2) 0.88272(16) 0.32502(12) 0.0217(3) Uani 1 1 d .
C6 C 0.1478(2) 1.06129(15) 0.42698(12) 0.0209(3) Uani 1 1 d .
C7 C 0.0058(3) 1.12532(17) 0.42833(14) 0.0282(4) Uani 1 1 d .
H7A H -0.0810 1.1185 0.3717 0.034 Uiso 1 1 calc R
C8 C -0.0069(3) 1.19789(17) 0.51197(15) 0.0305(4) Uani 1 1 d .
H8A H -0.0984 1.2451 0.5135 0.037 Uiso 1 1 calc R
C9 C 0.1156(3) 1.20204(16) 0.59508(14) 0.0272(4) Uani 1 1 d .
H9A H 0.1062 1.2498 0.6539 0.033 Uiso 1 1 calc R
C10 C 0.2498(2) 1.13563(15) 0.58975(13) 0.0231(3) Uani 1 1 d .
H10A H 0.3300 1.1354 0.6461 0.028 Uiso 1 1 calc R
C11 C 0.8237(2) 0.19897(14) 0.15338(11) 0.0180(3) Uani 1 1 d .
C12 C 0.7919(2) 0.24715(14) 0.08232(11) 0.0191(3) Uani 1 1 d .
H12A H 0.7878 0.2021 0.0202 0.023 Uiso 1 1 calc R
C13 C 0.7661(2) 0.36156(14) 0.10300(11) 0.0202(3) Uani 1 1 d .
C14 C 0.7605(2) 0.42569(14) 0.19253(12) 0.0214(3) Uani 1 1 d .
H14A H 0.7411 0.5032 0.2062 0.026 Uiso 1 1 calc R
C15 C 0.7836(2) 0.37530(14) 0.26225(11) 0.0189(3) Uani 1 1 d .
C16 C 0.8193(2) 0.26388(14) 0.24322(11) 0.0183(3) Uani 1 1 d .
H16A H 0.8409 0.2314 0.2917 0.022 Uiso 1 1 calc R
C17 C 0.7668(2) 0.44030(14) 0.35697(12) 0.0214(3) Uani 1 1 d .
C18 C 0.8632(2) 0.07907(14) 0.13688(11) 0.0191(3) Uani 1 1 d .
C19 C 0.7446(3) 0.41511(15) 0.02779(12) 0.0227(3) Uani 1 1 d .
C20 C 0.5874(2) 0.86328(14) -0.23310(11) 0.0173(3) Uani 1 1 d .
C21 C 0.6460(2) 0.84112(14) -0.14971(11) 0.0177(3) Uani 1 1 d .
H21A H 0.6347 0.8934 -0.0930 0.021 Uiso 1 1 calc R
C22 C 0.7211(2) 0.74281(14) -0.14921(11) 0.0173(3) Uani 1 1 d .
C23 C 0.7407(2) 0.66759(14) -0.23244(11) 0.0177(3) Uani 1 1 d .
H23A H 0.7927 0.6007 -0.2325 0.021 Uiso 1 1 calc R
C24 C 0.6840(2) 0.69077(14) -0.31566(11) 0.0175(3) Uani 1 1 d .
C25 C 0.6057(2) 0.78782(14) -0.31596(11) 0.0181(3) Uani 1 1 d .
H25A H 0.5647 0.8025 -0.3729 0.022 Uiso 1 1 calc R
C26 C 0.5007(2) 0.96558(15) -0.23745(12) 0.0197(3) Uani 1 1 d .
C27 C 0.7762(2) 0.71495(14) -0.05980(11) 0.0202(3) Uani 1 1 d .
C28 C 0.7034(2) 0.61501(14) -0.40648(11) 0.0196(3) Uani 1 1 d .

loop_
_atom_site_aniso_label
_atom_site_aniso_U_11
_atom_site_aniso_U_22
_atom_site_aniso_U_33
_atom_site_aniso_U_23
_atom_site_aniso_U_13
_atom_site_aniso_U_12
Pd1 0.01681(9) 0.01444(9) 0.01417(9) 0.00562(6) -0.00044(6) 0.00291(6)
O1 0.0377(7) 0.0241(6) 0.0163(6) 0.0078(5) 0.0020(5) 0.0114(5)
O2 0.0514(8) 0.0177(6) 0.0147(6) 0.0042(5) 0.0058(6) 0.0117(6)
O3 0.0563(9) 0.0252(7) 0.0156(6) 0.0062(5) 0.0067(6) -0.0010(6)
O4 0.0590(9) 0.0183(6) 0.0173(6) 0.0091(5) 0.0059(6) 0.0039(6)
O5 0.0770(11) 0.0246(7) 0.0204(7) 0.0079(6) 0.0216(7) 0.0229(7)
O6 0.0430(8) 0.0254(6) 0.0156(6) 0.0068(5) 0.0095(5) 0.0101(6)
O7 0.0363(7) 0.0318(7) 0.0206(6) 0.0143(5) 0.0078(5) 0.0163(6)
O8 0.0401(8) 0.0246(7) 0.0204(6) 0.0051(5) 0.0026(5) 0.0177(6)
O9 0.0461(8) 0.0200(6) 0.0139(6) 0.0060(5) 0.0070(5) 0.0106(5)
O10 0.0657(10) 0.0184(6) 0.0191(6) 0.0097(5) 0.0111(6) 0.0110(6)
O11 0.0428(8) 0.0233(6) 0.0159(6) 0.0053(5) 0.0093(5) 0.0133(6)
O12 0.0508(9) 0.0338(7) 0.0148(6) 0.0101(5) 0.0106(6) 0.0201(6)
O13W 0.0370(8) 0.0270(7) 0.0263(7) 0.0047(5) 0.0095(6) 0.0106(6)
N1 0.0207(7) 0.0189(7) 0.0176(7) 0.0060(5) 0.0019(5) 0.0000(5)
N2 0.0233(7) 0.0311(8) 0.0190(7) 0.0140(6) 0.0010(6) 0.0056(6)
N3 0.0204(7) 0.0187(7) 0.0205(7) 0.0097(6) 0.0037(6) 0.0045(5)
C1 0.0309(9) 0.0190(8) 0.0271(9) 0.0088(7) 0.0067(7) 0.0016(7)
C2 0.0416(11) 0.0203(9) 0.0346(11) 0.0035(8) 0.0116(9) -0.0026(8)
C3 0.0353(11) 0.0334(11) 0.0231(9) -0.0032(8) 0.0092(8) -0.0094(8)
C4 0.0245(9) 0.0416(11) 0.0172(8) 0.0068(8) 0.0021(7) -0.0034(8)
C5 0.0195(8) 0.0268(9) 0.0182(8) 0.0094(7) 0.0033(6) -0.0008(7)
C6 0.0194(8) 0.0229(8) 0.0236(8) 0.0138(7) 0.0042(6) 0.0024(6)
C7 0.0225(9) 0.0355(10) 0.0345(10) 0.0227(8) 0.0066(8) 0.0087(8)
C8 0.0258(9) 0.0314(10) 0.0465(12) 0.0232(9) 0.0163(8) 0.0134(8)
C9 0.0321(10) 0.0228(9) 0.0336(10) 0.0129(8) 0.0169(8) 0.0069(7)
C10 0.0273(9) 0.0200(8) 0.0234(9) 0.0101(7) 0.0065(7) 0.0027(7)
C11 0.0195(8) 0.0167(8) 0.0165(8) 0.0050(6) 0.0040(6) 0.0021(6)
C12 0.0236(8) 0.0187(8) 0.0135(7) 0.0037(6) 0.0051(6) 0.0019(6)
C13 0.0256(8) 0.0192(8) 0.0157(8) 0.0069(6) 0.0050(6) 0.0021(6)
C14 0.0299(9) 0.0159(8) 0.0184(8) 0.0052(6) 0.0073(7) 0.0041(7)
C15 0.0239(8) 0.0174(8) 0.0138(7) 0.0036(6) 0.0052(6) 0.0018(6)
C16 0.0212(8) 0.0183(8) 0.0148(7) 0.0065(6) 0.0033(6) 0.0018(6)
C17 0.0288(9) 0.0176(8) 0.0166(8) 0.0044(6) 0.0067(7) 0.0024(7)
C18 0.0209(8) 0.0194(8) 0.0155(7) 0.0047(6) 0.0037(6) 0.0045(6)
C19 0.0317(9) 0.0204(8) 0.0172(8) 0.0075(7) 0.0076(7) 0.0045(7)
C20 0.0179(7) 0.0172(8) 0.0167(7) 0.0063(6) 0.0038(6) 0.0023(6)
C21 0.0203(8) 0.0175(8) 0.0150(7) 0.0049(6) 0.0054(6) 0.0022(6)
C22 0.0207(8) 0.0167(7) 0.0145(7) 0.0068(6) 0.0036(6) 0.0009(6)
C23 0.0215(8) 0.0147(7) 0.0166(8) 0.0059(6) 0.0043(6) 0.0021(6)
C24 0.0200(8) 0.0177(8) 0.0136(7) 0.0044(6) 0.0045(6) 0.0009(6)
C25 0.0200(8) 0.0202(8) 0.0147(7) 0.0080(6) 0.0039(6) 0.0018(6)
C26 0.0192(8) 0.0205(8) 0.0208(8) 0.0083(6) 0.0057(6) 0.0045(6)
C27 0.0287(9) 0.0181(8) 0.0159(8) 0.0076(6) 0.0069(7) 0.0058(7)
C28 0.0226(8) 0.0189(8) 0.0166(8) 0.0055(6) 0.0051(6) 0.0022(6)

loop_
_atom_type_symbol
_atom_type_description
_atom_type_scat_dispersion_real
_atom_type_scat_dispersion_imag
_atom_type_scat_source
C C 0.0033 0.0016 'International Tables Vol C Tables 4.2.6.8 and 6.1.1.4'
H H 0.0000 0.0000 'International Tables Vol C Tables 4.2.6.8 and 6.1.1.4'
N N 0.0061 0.0033 'International Tables Vol C Tables 4.2.6.8 and 6.1.1.4'
O O 0.0106 0.0060 'International Tables Vol C Tables 4.2.6.8 and 6.1.1.4'
Pd Pd -0.9988 1.0072 'International Tables Vol C Tables 4.2.6.8 and 6.1.1.4'

loop_
_geom_angle_atom_site_label_1
_geom_angle_atom_site_label_2
_geom_angle_atom_site_label_3
_geom_angle
_geom_angle_site_symmetry_1
_geom_angle_site_symmetry_3
N3 Pd1 N3 180.000(1) . 2_676
N3 Pd1 N1 93.10(6) . 2_676
N3 Pd1 N1 86.90(6) 2_676 2_676
N3 Pd1 N1 86.90(6) . .
N3 Pd1 N1 93.10(6) 2_676 .
N1 Pd1 N1 180.00(7) 2_676 .
C5 N1 C1 118.60(15) . .
C5 N1 Pd1 119.55(12) . .
C1 N1 Pd1 120.90(12) . .
C5 N2 C6 126.34(14) . .
C6 N3 C10 118.90(15) . .
C6 N3 Pd1 119.76(12) . .
C10 N3 Pd1 121.03(12) . .
N1 C1 C2 122.37(18) . .
C1 C2 C3 118.90(19) . .
C4 C3 C2 119.36(18) . .
C3 C4 C5 119.14(18) . .
N1 C5 N2 119.42(15) . .
N1 C5 C4 121.25(17) . .
N2 C5 C4 119.31(16) . .
N3 C6 N2 120.34(15) . .
N3 C6 C7 121.11(17) . .
N2 C6 C7 118.55(16) . .
C8 C7 C6 119.42(17) . .
C7 C8 C9 119.52(17) . .
C10 C9 C8 118.52(18) . .
N3 C10 C9 122.20(17) . .
C16 C11 C12 119.56(15) . .
C16 C11 C18 118.14(14) . .
C12 C11 C18 122.31(14) . .
C13 C12 C11 119.76(15) . .
C14 C13 C12 120.38(15) . .
C14 C13 C19 120.17(15) . .
C12 C13 C19 119.45(15) . .
C13 C14 C15 119.56(15) . .
C16 C15 C14 120.12(15) . .
C16 C15 C17 119.60(15) . .
C14 C15 C17 120.27(15) . .
C15 C16 C11 120.45(15) . .
O6 C17 O5 123.81(16) . .
O6 C17 C15 122.42(15) . .
O5 C17 C15 113.75(15) . .
O1 C18 O2 123.95(16) . .
O1 C18 C11 122.07(15) . .
O2 C18 C11 113.98(14) . .
O3 C19 O4 124.91(16) . .
O3 C19 C13 121.80(16) . .
O4 C19 C13 113.28(14) . .
C25 C20 C21 119.97(15) . .
C25 C20 C26 117.86(14) . .
C21 C20 C26 122.16(15) . .
C22 C21 C20 120.33(15) . .
C21 C22 C23 119.60(15) . .
C21 C22 C27 120.64(14) . .
C23 C22 C27 119.73(14) . .
C22 C23 C24 119.94(15) . .
C25 C24 C23 120.12(15) . .
C25 C24 C28 117.23(14) . .
C23 C24 C28 122.65(15) . .
C20 C25 C24 120.02(15) . .
O7 C26 O8 124.54(16) . .
O7 C26 C20 122.12(15) . .
O8 C26 C20 113.34(14) . .
O10 C27 O9 125.53(15) . .
O10 C27 C22 115.94(14) . .
O9 C27 C22 118.52(14) . .
O12 C28 O11 123.22(15) . .
O12 C28 C24 120.06(15) . .
O11 C28 C24 116.72(14) . .

loop_
_geom_bond_atom_site_label_1
_geom_bond_atom_site_label_2
_geom_bond_distance
_geom_bond_site_symmetry_2
Pd1 N3 2.0221(14) .
Pd1 N3 2.0221(14) 2_676
Pd1 N1 2.0225(14) 2_676
Pd1 N1 2.0225(14) .
O1 C18 1.217(2) .
O2 C18 1.308(2) .
O3 C19 1.213(2) .
O4 C19 1.305(2) .
O5 C17 1.300(2) .
O6 C17 1.232(2) .
O7 C26 1.212(2) .
O8 C26 1.318(2) .
O9 C27 1.262(2) .
O10 C27 1.250(2) .
O11 C28 1.302(2) .
O12 C28 1.235(2) .
N1 C5 1.342(2) .
N1 C1 1.362(2) .
N2 C5 1.380(2) .
N2 C6 1.383(2) .
N3 C6 1.343(2) .
N3 C10 1.362(2) .
C1 C2 1.365(3) .
C2 C3 1.395(3) .
C3 C4 1.369(3) .
C4 C5 1.404(3) .
C6 C7 1.400(2) .
C7 C8 1.368(3) .
C8 C9 1.398(3) .
C9 C10 1.371(3) .
C11 C16 1.395(2) .
C11 C12 1.398(2) .
C11 C18 1.497(2) .
C12 C13 1.395(2) .
C13 C14 1.391(2) .
C13 C19 1.501(2) .
C14 C15 1.398(2) .
C15 C16 1.384(2) .
C15 C17 1.491(2) .
C20 C25 1.388(2) .
C20 C21 1.394(2) .
C20 C26 1.493(2) .
C21 C22 1.393(2) .
C22 C23 1.395(2) .
C22 C27 1.515(2) .
C23 C24 1.397(2) .
C24 C25 1.390(2) .
C24 C28 1.487(2) .
